data_4083651
loop_
_publ_author_name
'Ahmed, Shabana A.'
'Hill, Michael S.'
'Hitchcock, Peter B.'
'Mansell, Stephen M.'
'St John, Oliver'

_publ_section_title
;
 DACH-Bridged (DACH =trans-1,2-Diaminocyclohexane) Bis(iminophosphonamide)
 Derivatives of Groups 3 and 13 and Their Use in the Enantiomorphic
 Polymerization of Methyl Methacrylate
;
_journal_issue 3
_journal_name_full Organometallics
_journal_page_first 538
_journal_paper_doi 10.1021/om060860+
_journal_volume 26
_journal_year 2007
_chemical_absolute_configuration ad
_chemical_compound_source 'synthesis as described'
_chemical_formula_moiety 'C48 H53 Al N4 P2'
_chemical_formula_sum 'C48 H53 Al N4 P2'
_chemical_formula_weight 774.86
_chemical_name_systematic
;
 ?
;
_space_group_IT_number 9
_symmetry_cell_setting monoclinic
_symmetry_Int_Tables_number 9
_symmetry_space_group_name_Hall 'C -2yc'
_symmetry_space_group_name_H-M 'C 1 c 1'
_atom_sites_solution_hydrogens geom
_atom_sites_solution_primary direct
_atom_sites_solution_secondary difmap
_audit_conform_dict_location ftp://ftp.iucr.org/pub/cif_core.dic
_audit_conform_dict_name cif_core.dic
_audit_conform_dict_version 2.2
_audit_creation_date 2004-11-15T14:51:58-00:00
_audit_creation_method 'WinGX routine CIF_UPDATE'
_cell_angle_alpha 90
_cell_angle_beta 93.876(3)
_cell_angle_gamma 90
_cell_formula_units_Z 4
_cell_length_a 11.1385(6)
_cell_length_b 22.2343(11)
_cell_length_c 17.2163(8)
_cell_measurement_reflns_used 9941
_cell_measurement_temperature 173(2)
_cell_measurement_theta_max 26.022
_cell_measurement_theta_min 3.395
_cell_measurement_wavelength 0.71073
_cell_volume 4254.0(4)
_computing_cell_refinement 'HKL Scalepack (Otwinowski & Minor 1997)'
_computing_data_collection 'Collect (Nonius BV, 1997-2000)'
_computing_data_reduction 'HKL Denzo and Scalepack (Otwinowski & Minor 1997)'
_computing_molecular_graphics 'Ortep-3 for Windows (Farrugia, 1997)'
_computing_publication_material 'WinGX publication routines (Farrugia, 1999)'
_computing_structure_refinement 'SHELXL-97 (Sheldrick, 1997)'
_computing_structure_solution 'SHELXS-97 (Sheldrick, 1997)'
_diffrn_ambient_temperature 173(2)
_diffrn_detector 'CCD plate'
_diffrn_measured_fraction_theta_full 0.992
_diffrn_measured_fraction_theta_max 0.992
_diffrn_measurement_device '95mm CCD camera on \k-goniostat'
_diffrn_measurement_device_type KappaCCD
_diffrn_measurement_method 'CCD rotation images, thick slices'
_diffrn_orient_matrix_type 'by Nonius Collect from scalepack cell'
_diffrn_orient_matrix_UB_11 0.442596E-1
_diffrn_orient_matrix_UB_12 -0.77793E-2
_diffrn_orient_matrix_UB_13 -0.476291E-1
_diffrn_orient_matrix_UB_21 -0.324407E-1
_diffrn_orient_matrix_UB_22 0.383033E-1
_diffrn_orient_matrix_UB_23 -0.235158E-1
_diffrn_orient_matrix_UB_31 0.713155E-1
_diffrn_orient_matrix_UB_32 0.222517E-1
_diffrn_orient_matrix_UB_33 0.23828E-1
_diffrn_radiation_monochromator graphite
_diffrn_radiation_probe x-ray
_diffrn_radiation_type MoK\a
_diffrn_radiation_wavelength 0.71073
_diffrn_reflns_av_R_equivalents 0.0542
_diffrn_reflns_av_unetI/netI 0.0907
_diffrn_reflns_limit_h_max 13
_diffrn_reflns_limit_h_min -13
_diffrn_reflns_limit_k_max 22
_diffrn_reflns_limit_k_min -27
_diffrn_reflns_limit_l_max 20
_diffrn_reflns_limit_l_min -21
_diffrn_reflns_number 13263
_diffrn_reflns_theta_full 26.01
_diffrn_reflns_theta_max 26.01
_diffrn_reflns_theta_min 3.47
_diffrn_source 'Enraf Nonius FR590'
_exptl_absorpt_coefficient_mu 0.161
_exptl_absorpt_correction_type none
_exptl_crystal_colour colourless
_exptl_crystal_density_diffrn 1.21
_exptl_crystal_density_method 'not measured'
_exptl_crystal_description prism
_exptl_crystal_F_000 1648
_exptl_crystal_size_max 0.2
_exptl_crystal_size_mid 0.2
_exptl_crystal_size_min 0.15
_refine_diff_density_max 0.297
_refine_diff_density_min -0.221
_refine_diff_density_rms 0.054
_refine_ls_abs_structure_details 'Flack H D (1983), Acta Cryst. A39, 876-881'
_refine_ls_abs_structure_Flack 0.01(11)
_refine_ls_extinction_method none
_refine_ls_goodness_of_fit_ref 1.01
_refine_ls_hydrogen_treatment constr
_refine_ls_matrix_type full
_refine_ls_number_parameters 500
_refine_ls_number_reflns 7351
_refine_ls_number_restraints 2
_refine_ls_restrained_S_all 1.01
_refine_ls_R_factor_all 0.0893
_refine_ls_R_factor_gt 0.0558
_refine_ls_shift/su_max 0.001
_refine_ls_shift/su_mean 0
_refine_ls_structure_factor_coef Fsqd
_refine_ls_weighting_details 'calc w=1/[\s^2^(Fo^2^)+(0.0405P)^2^+4.0391P] where P=(Fo^2^+2Fc^2^)/3'
_refine_ls_weighting_scheme calc
_refine_ls_wR_factor_gt 0.1038
_refine_ls_wR_factor_ref 0.1182
_reflns_number_gt 5523
_reflns_number_total 7351
_reflns_threshold_expression >2sigma(I)
_cod_data_source_file om060860%2Bsi20060920_064345.cif
_cod_data_source_block (10)-nov1004
_cod_original_sg_symbol_H-M Cc
_cod_database_code 4083651

loop_
_symmetry_equiv_pos_as_xyz
'x, y, z'
'x, -y, z+1/2'
'x+1/2, y+1/2, z'
'x+1/2, -y+1/2, z+1/2'

loop_
_atom_site_label
_atom_site_type_symbol
_atom_site_fract_x
_atom_site_fract_y
_atom_site_fract_z
_atom_site_U_iso_or_equiv
_atom_site_adp_type
_atom_site_occupancy
_atom_site_symmetry_multiplicity
_atom_site_calc_flag
_atom_site_refinement_flags
Al Al 0.54900(10) 0.24878(5) 0.43872(7) 0.0224(3) Uani 1 1 d .
P1 P 0.63055(9) 0.14114(4) 0.40145(6) 0.0237(3) Uani 1 1 d .
P2 P 0.61339(9) 0.35562(4) 0.38628(6) 0.0226(3) Uani 1 1 d .
N1 N 0.6861(3) 0.19133(13) 0.45701(18) 0.0247(8) Uani 1 1 d .
N2 N 0.6832(3) 0.30617(13) 0.43846(18) 0.0242(8) Uani 1 1 d .
N3 N 0.5147(3) 0.17966(13) 0.36457(19) 0.0243(8) Uani 1 1 d .
N4 N 0.4851(3) 0.32104(13) 0.37805(18) 0.0228(7) Uani 1 1 d .
C1 C 0.7991(4) 0.22114(17) 0.4818(2) 0.0270(10) Uani 1 1 d .
H1 H 0.7907 0.2327 0.5373 0.032 Uiso 1 1 calc R
C2 C 0.8052(4) 0.28048(17) 0.4379(2) 0.0273(9) Uani 1 1 d .
H2 H 0.8214 0.2713 0.3827 0.033 Uiso 1 1 calc R
C3 C 0.9065(3) 0.31933(17) 0.4722(3) 0.0319(10) Uani 1 1 d .
H3A H 0.8881 0.3325 0.5251 0.038 Uiso 1 1 calc R
H3B H 0.9139 0.3556 0.4396 0.038 Uiso 1 1 calc R
C4 C 1.0257(4) 0.28468(19) 0.4768(3) 0.0349(11) Uani 1 1 d .
H4A H 1.0888 0.3096 0.5043 0.042 Uiso 1 1 calc R
H4B H 1.0501 0.2772 0.4234 0.042 Uiso 1 1 calc R
C5 C 1.0170(4) 0.22452(19) 0.5193(3) 0.0371(11) Uani 1 1 d .
H5A H 1.094 0.2025 0.5173 0.044 Uiso 1 1 calc R
H5B H 1.0029 0.232 0.5746 0.044 Uiso 1 1 calc R
C6 C 0.9152(4) 0.18632(18) 0.4824(2) 0.0322(10) Uani 1 1 d .
H6A H 0.9324 0.1756 0.4285 0.039 Uiso 1 1 calc R
H6B H 0.908 0.1487 0.5124 0.039 Uiso 1 1 calc R
C7 C 0.7281(4) 0.10886(17) 0.3320(2) 0.0276(10) Uani 1 1 d .
C8 C 0.8004(4) 0.14652(19) 0.2904(2) 0.0337(10) Uani 1 1 d .
H8 H 0.8015 0.1885 0.301 0.04 Uiso 1 1 calc R
C9 C 0.8710(4) 0.1237(2) 0.2336(3) 0.0418(12) Uani 1 1 d .
H9 H 0.9193 0.1499 0.2053 0.05 Uiso 1 1 calc R
C10 C 0.8704(4) 0.0627(2) 0.2186(3) 0.0425(12) Uani 1 1 d .
H10 H 0.9181 0.0469 0.1797 0.051 Uiso 1 1 calc R
C11 C 0.8005(4) 0.0244(2) 0.2602(2) 0.0395(12) Uani 1 1 d .
H11 H 0.8012 -0.0176 0.2502 0.047 Uiso 1 1 calc R
C12 C 0.7300(4) 0.04719(18) 0.3159(2) 0.0311(10) Uani 1 1 d .
H12 H 0.6819 0.0206 0.3439 0.037 Uiso 1 1 calc R
C13 C 0.5807(4) 0.07715(17) 0.4565(2) 0.0254(10) Uani 1 1 d .
C14 C 0.6259(4) 0.0696(2) 0.5323(3) 0.0422(12) Uani 1 1 d .
H14 H 0.6864 0.096 0.5538 0.051 Uiso 1 1 calc R
C15 C 0.5834(5) 0.0234(2) 0.5773(3) 0.0594(15) Uani 1 1 d .
H15 H 0.6163 0.0178 0.6292 0.071 Uiso 1 1 calc R
C16 C 0.4944(5) -0.0141(2) 0.5475(4) 0.0552(15) Uani 1 1 d .
H16 H 0.4648 -0.0451 0.579 0.066 Uiso 1 1 calc R
C17 C 0.4485(4) -0.00708(19) 0.4734(3) 0.0466(13) Uani 1 1 d .
H17 H 0.3869 -0.0334 0.4531 0.056 Uiso 1 1 calc R
C18 C 0.4906(4) 0.03815(19) 0.4266(3) 0.0390(11) Uani 1 1 d .
H18 H 0.4582 0.0425 0.3744 0.047 Uiso 1 1 calc R
C19 C 0.6886(4) 0.37076(18) 0.2975(2) 0.0271(10) Uani 1 1 d .
C20 C 0.7430(4) 0.42577(19) 0.2826(2) 0.0333(10) Uani 1 1 d .
H20 H 0.7346 0.4588 0.3167 0.04 Uiso 1 1 calc R
C21 C 0.8093(4) 0.4320(2) 0.2178(3) 0.0431(12) Uani 1 1 d .
H21 H 0.846 0.4695 0.2076 0.052 Uiso 1 1 calc R
C22 C 0.8225(4) 0.3841(2) 0.1680(3) 0.0483(13) Uani 1 1 d .
H22 H 0.8682 0.3887 0.1237 0.058 Uiso 1 1 calc R
C23 C 0.7688(4) 0.3291(2) 0.1828(3) 0.0448(13) Uani 1 1 d .
H23 H 0.7781 0.2961 0.1487 0.054 Uiso 1 1 calc R
C24 C 0.7025(4) 0.3225(2) 0.2465(2) 0.0367(11) Uani 1 1 d .
H24 H 0.6657 0.285 0.2561 0.044 Uiso 1 1 calc R
C25 C 0.6023(3) 0.42804(16) 0.4328(2) 0.0231(9) Uani 1 1 d .
C26 C 0.6514(4) 0.43547(18) 0.5079(2) 0.0305(10) Uani 1 1 d .
H26 H 0.6959 0.4036 0.5327 0.037 Uiso 1 1 calc R
C27 C 0.6365(4) 0.48900(18) 0.5477(3) 0.0351(10) Uani 1 1 d .
H27 H 0.672 0.4939 0.599 0.042 Uiso 1 1 calc R
C28 C 0.5705(4) 0.53464(19) 0.5125(3) 0.0410(12) Uani 1 1 d .
H28 H 0.56 0.5712 0.5397 0.049 Uiso 1 1 calc R
C29 C 0.5193(4) 0.52773(19) 0.4377(3) 0.0391(12) Uani 1 1 d .
H29 H 0.4728 0.5593 0.4137 0.047 Uiso 1 1 calc R
C30 C 0.5358(4) 0.47478(18) 0.3977(3) 0.0333(10) Uani 1 1 d .
H30 H 0.5015 0.4703 0.346 0.04 Uiso 1 1 calc R
C31 C 0.4155(4) 0.15568(16) 0.3165(2) 0.0261(9) Uani 1 1 d .
C32 C 0.4250(4) 0.14344(18) 0.2376(2) 0.0286(9) Uani 1 1 d .
C33 C 0.3262(4) 0.1206(2) 0.1934(3) 0.0415(11) Uani 1 1 d .
H33 H 0.3332 0.1127 0.1397 0.05 Uiso 1 1 calc R
C34 C 0.2179(4) 0.1092(2) 0.2256(3) 0.0481(13) Uani 1 1 d .
H34 H 0.1519 0.0926 0.1948 0.058 Uiso 1 1 calc R
C35 C 0.2079(4) 0.1223(2) 0.3026(3) 0.0445(13) Uani 1 1 d .
H35 H 0.1333 0.1156 0.3249 0.053 Uiso 1 1 calc R
C36 C 0.3047(4) 0.14508(19) 0.3490(3) 0.0345(11) Uani 1 1 d .
C37 C 0.5377(4) 0.15701(19) 0.1963(2) 0.0362(11) Uani 1 1 d .
H37A H 0.5879 0.1208 0.1956 0.054 Uiso 1 1 calc R
H37B H 0.5828 0.1893 0.2238 0.054 Uiso 1 1 calc R
H37C H 0.5154 0.1697 0.1427 0.054 Uiso 1 1 calc R
C38 C 0.2871(4) 0.1583(2) 0.4332(3) 0.0545(14) Uani 1 1 d .
H38A H 0.3519 0.1395 0.4661 0.082 Uiso 1 1 calc R
H38B H 0.2094 0.1421 0.4468 0.082 Uiso 1 1 calc R
H38C H 0.2885 0.2019 0.4416 0.082 Uiso 1 1 calc R
C39 C 0.3692(4) 0.34606(17) 0.3569(2) 0.0262(10) Uani 1 1 d .
C40 C 0.3005(4) 0.37532(17) 0.4121(2) 0.0295(10) Uani 1 1 d .
C41 C 0.1859(4) 0.39552(18) 0.3883(3) 0.0380(12) Uani 1 1 d .
H41 H 0.1407 0.416 0.425 0.046 Uiso 1 1 calc R
C42 C 0.1355(4) 0.3874(2) 0.3149(3) 0.0430(12) Uani 1 1 d .
H42 H 0.0567 0.4017 0.3009 0.052 Uiso 1 1 calc R
C43 C 0.2009(4) 0.35793(19) 0.2609(3) 0.0411(12) Uani 1 1 d .
H43 H 0.1659 0.3514 0.2098 0.049 Uiso 1 1 calc R
C44 C 0.3178(4) 0.33761(18) 0.2808(2) 0.0305(10) Uani 1 1 d .
C45 C 0.3458(4) 0.38517(19) 0.4958(2) 0.0350(10) Uani 1 1 d .
H45A H 0.3598 0.4282 0.5049 0.052 Uiso 1 1 calc R
H45B H 0.4213 0.3631 0.5064 0.052 Uiso 1 1 calc R
H45C H 0.2857 0.3706 0.5303 0.052 Uiso 1 1 calc R
C46 C 0.3868(4) 0.3062(2) 0.2196(2) 0.0429(12) Uani 1 1 d .
H46A H 0.4497 0.3331 0.2026 0.064 Uiso 1 1 calc R
H46B H 0.3316 0.2958 0.1749 0.064 Uiso 1 1 calc R
H46C H 0.4238 0.2695 0.2418 0.064 Uiso 1 1 calc R
C47 C 0.4737(4) 0.24289(19) 0.5399(2) 0.0326(11) Uani 1 1 d .
H47A H 0.3947 0.2634 0.5352 0.039 Uiso 1 1 calc R
H47B H 0.4592 0.2 0.5514 0.039 Uiso 1 1 calc R
C48 C 0.5507(4) 0.2707(2) 0.6080(2) 0.0455(12) Uani 1 1 d .
H48A H 0.5092 0.2662 0.656 0.068 Uiso 1 1 calc R
H48B H 0.5636 0.3134 0.5977 0.068 Uiso 1 1 calc R
H48C H 0.6285 0.25 0.6137 0.068 Uiso 1 1 calc R

loop_
_atom_site_aniso_label
_atom_site_aniso_U_11
_atom_site_aniso_U_22
_atom_site_aniso_U_33
_atom_site_aniso_U_23
_atom_site_aniso_U_13
_atom_site_aniso_U_12
Al 0.0242(6) 0.0178(6) 0.0258(6) -0.0004(5) 0.0063(5) 0.0006(5)
P1 0.0261(7) 0.0175(5) 0.0280(6) -0.0003(5) 0.0067(5) -0.0011(5)
P2 0.0252(6) 0.0171(5) 0.0257(6) 0.0000(4) 0.0044(5) 0.0014(5)
N1 0.0215(18) 0.0213(18) 0.0308(18) -0.0033(15) -0.0010(15) -0.0016(15)
N2 0.0213(19) 0.0190(18) 0.0325(19) 0.0020(15) 0.0039(15) 0.0010(14)
N3 0.024(2) 0.0190(17) 0.0298(18) -0.0023(15) -0.0025(15) 0.0013(14)
N4 0.0207(18) 0.0229(17) 0.0244(17) -0.0021(15) -0.0020(14) 0.0035(15)
C1 0.027(2) 0.022(2) 0.031(2) -0.0027(18) -0.0003(19) -0.0033(18)
C2 0.030(2) 0.018(2) 0.034(2) 0.0019(18) 0.0026(19) 0.0018(18)
C3 0.028(2) 0.021(2) 0.046(3) 0.000(2) 0.002(2) -0.0009(19)
C4 0.027(2) 0.036(3) 0.041(3) 0.001(2) 0.001(2) -0.002(2)
C5 0.030(3) 0.032(2) 0.049(3) 0.000(2) -0.003(2) -0.002(2)
C6 0.033(3) 0.022(2) 0.041(3) -0.0005(19) 0.001(2) 0.0043(19)
C7 0.031(2) 0.026(2) 0.026(2) -0.0031(18) 0.0044(19) 0.0038(19)
C8 0.034(3) 0.030(2) 0.038(2) 0.002(2) 0.007(2) -0.005(2)
C9 0.037(3) 0.049(3) 0.041(3) 0.003(2) 0.015(2) -0.005(2)
C10 0.034(3) 0.056(3) 0.039(3) -0.011(2) 0.012(2) 0.007(2)
C11 0.045(3) 0.032(3) 0.042(3) -0.010(2) 0.004(2) 0.011(2)
C12 0.034(3) 0.026(2) 0.033(2) -0.0004(19) 0.002(2) 0.0028(19)
C13 0.030(2) 0.019(2) 0.028(2) 0.0041(17) 0.0067(19) -0.0016(18)
C14 0.056(3) 0.032(3) 0.039(3) 0.007(2) 0.005(2) -0.003(2)
C15 0.082(4) 0.052(3) 0.045(3) 0.015(3) 0.007(3) -0.005(3)
C16 0.068(4) 0.035(3) 0.066(4) 0.017(3) 0.029(3) -0.002(3)
C17 0.038(3) 0.024(2) 0.079(4) 0.003(3) 0.014(3) -0.007(2)
C18 0.036(3) 0.029(3) 0.052(3) 0.005(2) 0.008(2) -0.002(2)
C19 0.026(2) 0.029(2) 0.026(2) 0.0048(19) 0.0031(19) 0.0021(18)
C20 0.038(3) 0.032(2) 0.030(2) 0.0024(19) 0.004(2) 0.002(2)
C21 0.043(3) 0.047(3) 0.040(3) 0.011(2) 0.008(2) -0.005(2)
C22 0.045(3) 0.071(4) 0.031(3) 0.005(3) 0.013(2) 0.002(3)
C23 0.048(3) 0.050(3) 0.037(3) -0.010(2) 0.012(2) 0.011(2)
C24 0.039(3) 0.037(3) 0.035(2) -0.002(2) 0.010(2) 0.001(2)
C25 0.023(2) 0.017(2) 0.030(2) 0.0030(18) 0.0039(18) 0.0026(17)
C26 0.032(2) 0.023(2) 0.036(2) 0.0002(19) -0.002(2) 0.0040(18)
C27 0.036(3) 0.032(2) 0.037(2) -0.007(2) -0.005(2) 0.004(2)
C28 0.051(3) 0.019(2) 0.054(3) -0.014(2) 0.005(3) 0.001(2)
C29 0.041(3) 0.021(2) 0.054(3) 0.002(2) -0.005(2) 0.012(2)
C30 0.038(3) 0.026(2) 0.036(2) -0.002(2) 0.004(2) 0.006(2)
C31 0.025(2) 0.019(2) 0.034(2) -0.0019(18) -0.0001(19) -0.0004(18)
C32 0.033(2) 0.023(2) 0.029(2) 0.0019(18) -0.0024(19) 0.0022(19)
C33 0.043(3) 0.045(3) 0.036(3) -0.007(2) -0.004(2) 0.000(2)
C34 0.038(3) 0.050(3) 0.055(3) -0.009(3) -0.009(2) -0.006(2)
C35 0.025(3) 0.052(3) 0.057(3) -0.008(3) 0.009(2) -0.009(2)
C36 0.031(3) 0.033(2) 0.040(3) -0.004(2) 0.006(2) 0.001(2)
C37 0.044(3) 0.034(3) 0.030(2) 0.000(2) -0.001(2) -0.003(2)
C38 0.035(3) 0.074(4) 0.056(3) -0.016(3) 0.017(3) -0.012(3)
C39 0.026(2) 0.017(2) 0.036(2) 0.0008(18) 0.002(2) -0.0062(17)
C40 0.028(2) 0.019(2) 0.042(3) 0.0036(19) 0.006(2) 0.0001(18)
C41 0.029(3) 0.027(2) 0.059(3) 0.008(2) 0.011(2) 0.005(2)
C42 0.027(3) 0.037(3) 0.064(3) 0.010(3) -0.009(3) 0.006(2)
C43 0.049(3) 0.036(3) 0.037(3) 0.002(2) -0.010(2) -0.007(2)
C44 0.026(3) 0.025(2) 0.039(3) -0.0003(19) -0.004(2) 0.0039(18)
C45 0.036(3) 0.033(2) 0.037(2) -0.007(2) 0.012(2) 0.003(2)
C46 0.053(3) 0.042(3) 0.033(2) -0.007(2) -0.005(2) 0.004(2)
C47 0.039(3) 0.027(2) 0.033(2) 0.0025(19) 0.012(2) 0.000(2)
C48 0.053(3) 0.055(3) 0.029(2) -0.002(2) 0.007(2) 0.006(3)

loop_
_atom_type_symbol
_atom_type_description
_atom_type_scat_dispersion_real
_atom_type_scat_dispersion_imag
_atom_type_scat_source
C C 0.0033 0.0016 'International Tables Vol C Tables 4.2.6.8 and 6.1.1.4'
H H 0 0 'International Tables Vol C Tables 4.2.6.8 and 6.1.1.4'
Al Al 0.0645 0.0514 'International Tables Vol C Tables 4.2.6.8 and 6.1.1.4'
N N 0.0061 0.0033 'International Tables Vol C Tables 4.2.6.8 and 6.1.1.4'
P P 0.1023 0.0942 'International Tables Vol C Tables 4.2.6.8 and 6.1.1.4'

loop_
_geom_angle_atom_site_label_1
_geom_angle_atom_site_label_2
_geom_angle_atom_site_label_3
_geom_angle
N2 Al C47 114.26(16)
N2 Al N1 80.92(13)
C47 Al N1 100.55(16)
N2 Al N3 127.20(13)
C47 Al N3 115.53(16)
N1 Al N3 73.92(13)
N2 Al N4 73.99(13)
C47 Al N4 110.52(16)
N1 Al N4 145.96(13)
N3 Al N4 103.51(14)
N1 P1 N3 97.58(16)
N1 P1 C13 111.15(18)
N3 P1 C13 110.52(17)
N1 P1 C7 116.98(17)
N3 P1 C7 116.18(18)
C13 P1 C7 104.55(17)
N2 P2 N4 96.68(16)
N2 P2 C25 114.28(18)
N4 P2 C25 112.05(17)
N2 P2 C19 111.49(17)
N4 P2 C19 117.83(18)
C25 P2 C19 104.86(17)
C1 N1 P1 142.9(3)
C1 N1 Al 113.0(2)
P1 N1 Al 95.35(17)
C2 N2 P2 132.9(3)
C2 N2 Al 116.7(2)
P2 N2 Al 96.14(16)
C31 N3 P1 125.7(3)
C31 N3 Al 138.8(2)
P1 N3 Al 92.42(16)
C39 N4 P2 127.8(3)
C39 N4 Al 136.2(2)
P2 N4 Al 93.10(16)
N1 C1 C6 119.4(3)
N1 C1 C2 108.3(3)
C6 C1 C2 112.4(3)
N2 C2 C3 116.1(3)
N2 C2 C1 105.1(3)
C3 C2 C1 111.0(3)
C2 C3 C4 110.8(3)
C3 C4 C5 112.4(3)
C6 C5 C4 111.0(4)
C1 C6 C5 109.3(3)
C8 C7 C12 118.1(3)
C8 C7 P1 119.5(3)
C12 C7 P1 122.3(3)
C7 C8 C9 121.1(4)
C10 C9 C8 119.6(4)
C9 C10 C11 120.2(4)
C12 C11 C10 120.1(4)
C11 C12 C7 121.0(4)
C14 C13 C18 118.8(4)
C14 C13 P1 119.0(3)
C18 C13 P1 122.1(3)
C13 C14 C15 120.2(5)
C16 C15 C14 120.5(5)
C17 C16 C15 120.1(5)
C16 C17 C18 120.7(5)
C17 C18 C13 119.8(5)
C20 C19 C24 119.1(3)
C20 C19 P2 123.1(3)
C24 C19 P2 117.4(3)
C21 C20 C19 119.8(4)
C22 C21 C20 120.5(4)
C21 C22 C23 119.9(4)
C24 C23 C22 120.1(4)
C23 C24 C19 120.6(4)
C26 C25 C30 118.9(4)
C26 C25 P2 119.2(3)
C30 C25 P2 121.6(3)
C25 C26 C27 120.8(4)
C28 C27 C26 119.7(4)
C27 C28 C29 120.3(4)
C28 C29 C30 119.9(4)
C29 C30 C25 120.4(4)
C32 C31 C36 118.7(4)
C32 C31 N3 121.7(3)
C36 C31 N3 119.6(4)
C33 C32 C31 119.6(4)
C33 C32 C37 117.8(4)
C31 C32 C37 122.6(4)
C34 C33 C32 121.9(4)
C35 C34 C33 118.5(5)
C34 C35 C36 121.5(4)
C35 C36 C31 119.8(4)
C35 C36 C38 118.5(4)
C31 C36 C38 121.6(4)
C44 C39 C40 118.8(4)
C44 C39 N4 119.3(3)
C40 C39 N4 121.7(4)
C41 C40 C39 118.5(4)
C41 C40 C45 118.4(4)
C39 C40 C45 123.1(4)
C42 C41 C40 123.0(4)
C41 C42 C43 119.0(4)
C42 C43 C44 120.8(4)
C43 C44 C39 119.9(4)
C43 C44 C46 119.1(4)
C39 C44 C46 121.0(4)
C48 C47 Al 113.3(3)

loop_
_geom_bond_atom_site_label_1
_geom_bond_atom_site_label_2
_geom_bond_distance
Al N2 1.966(3)
Al C47 1.988(4)
Al N1 1.999(3)
Al N3 2.018(3)
Al N4 2.020(3)
P1 N1 1.569(3)
P1 N3 1.641(3)
P1 C13 1.817(4)
P1 C7 1.817(4)
P2 N2 1.590(3)
P2 N4 1.621(3)
P2 C25 1.806(4)
P2 C19 1.823(4)
N1 C1 1.461(5)
N2 C2 1.474(5)
N3 C31 1.437(5)
N4 C39 1.430(5)
C1 C6 1.506(5)
C1 C2 1.525(5)
C2 C3 1.509(5)
C3 C4 1.533(6)
C4 C5 1.531(6)
C5 C6 1.521(6)
C7 C8 1.393(5)
C7 C12 1.399(5)
C8 C9 1.392(6)
C9 C10 1.380(6)
C10 C11 1.385(6)
C11 C12 1.377(5)
C13 C14 1.377(6)
C13 C18 1.398(6)
C14 C15 1.389(6)
C15 C16 1.369(7)
C16 C17 1.350(7)
C17 C18 1.390(6)
C19 C20 1.397(6)
C19 C24 1.401(5)
C20 C21 1.385(5)
C21 C22 1.381(7)
C22 C23 1.393(7)
C23 C24 1.370(6)
C25 C26 1.379(5)
C25 C30 1.391(5)
C26 C27 1.388(5)
C27 C28 1.370(6)
C28 C29 1.383(6)
C29 C30 1.382(6)
C31 C32 1.397(5)
C31 C36 1.409(5)
C32 C33 1.390(6)
C32 C37 1.514(5)
C33 C34 1.385(6)
C34 C35 1.369(6)
C35 C36 1.394(6)
C36 C38 1.505(6)
C39 C44 1.406(6)
C39 C40 1.419(5)
C40 C41 1.388(6)
C40 C45 1.509(6)
C41 C42 1.361(6)
C42 C43 1.383(6)
C43 C44 1.399(6)
C44 C46 1.515(6)
C47 C48 1.535(6)
